data_7243428
loop_
_publ_author_name
'Divya, Indira S.'
'Amrutha, Surendran'
'SeethaLekshmi, Sunil'
'Varughese, Sunil'

_publ_section_title
;
 Molecular salts of quinine: a crystal engineering route to enhance the
 aqueous solubility
;
_journal_issue 39
_journal_name_full CrystEngComm
_journal_page_first 6942
_journal_page_last 6951
_journal_paper_doi 10.1039/D1CE00791B
_journal_volume 23
_journal_year 2021
_chemical_formula_moiety 'C20 H25 N2 O2, C7 H5 O3, C H4 O'
_chemical_formula_sum 'C28 H34 N2 O6'
_chemical_formula_weight 494.57
_space_group_crystal_system orthorhombic
_space_group_IT_number 19
_space_group_name_Hall 'P 2ac 2ab'
_space_group_name_H-M_alt 'P 21 21 21'
_atom_sites_solution_hydrogens mixed
_atom_sites_solution_primary iterative
_audit_creation_date 2020-10-12
_audit_creation_method
;
Olex2 1.3
(compiled 2020.07.16 svn.r6f6c53a7 for OlexSys, GUI svn.r6139)
;
_audit_update_record
;
2020-10-13 deposited with the CCDC.	2021-08-23 downloaded from the CCDC.
;
_cell_angle_alpha 90
_cell_angle_beta 90
_cell_angle_gamma 90
_cell_formula_units_Z 4
_cell_length_a 6.5291(19)
_cell_length_b 19.368(6)
_cell_length_c 20.431(6)
_cell_measurement_reflns_used 778
_cell_measurement_temperature 298
_cell_measurement_theta_max 27.5
_cell_measurement_theta_min 3.1
_cell_volume 2583.6(13)
_computing_molecular_graphics 'Olex2 1.3 (Dolomanov et al., 2009)'
_computing_publication_material 'Olex2 1.3 (Dolomanov et al., 2009)'
_computing_structure_refinement 'SHELXL 2018/3 (Sheldrick, 2015)'
_computing_structure_solution 'olex2.solve 1.3 (Bourhis et al., 2015)'
_diffrn_ambient_temperature 298
_diffrn_measured_fraction_theta_full 0.995
_diffrn_measured_fraction_theta_max 0.995
_diffrn_measurement_device_type
;
Rigaku Saturn724+ (4x4 bin mode)
;
_diffrn_measurement_method '\w scans'
_diffrn_radiation_monochromator graphite
_diffrn_radiation_type MoK\a
_diffrn_radiation_wavelength 0.71073
_diffrn_reflns_av_R_equivalents 0.1172
_diffrn_reflns_av_unetI/netI 0.1294
_diffrn_reflns_Laue_measured_fraction_full 0.995
_diffrn_reflns_Laue_measured_fraction_max 0.995
_diffrn_reflns_limit_h_max 7
_diffrn_reflns_limit_h_min -7
_diffrn_reflns_limit_k_max 14
_diffrn_reflns_limit_k_min -23
_diffrn_reflns_limit_l_max 24
_diffrn_reflns_limit_l_min -24
_diffrn_reflns_number 18359
_diffrn_reflns_point_group_measured_fraction_full 0.989
_diffrn_reflns_point_group_measured_fraction_max 0.989
_diffrn_reflns_theta_full 25.242
_diffrn_reflns_theta_max 25.245
_diffrn_reflns_theta_min 3.171
_diffrn_source_current 40.0
_diffrn_source_power 2.0
_diffrn_source_voltage 50.0
_exptl_absorpt_coefficient_mu 0.089
_exptl_absorpt_correction_T_max 1.00
_exptl_absorpt_correction_T_min 0.892
_exptl_absorpt_correction_type empirical
_exptl_absorpt_process_details 'Jacobson Unpublished Results'
_exptl_crystal_colour 'clear colourless'
_exptl_crystal_colour_lustre clear
_exptl_crystal_colour_primary colourless
_exptl_crystal_density_diffrn 1.271
_exptl_crystal_density_method 'not measured'
_exptl_crystal_description Block
_exptl_crystal_F_000 1056
_exptl_crystal_size_max 0.23
_exptl_crystal_size_mid 0.2
_exptl_crystal_size_min 0.17
_refine_diff_density_max 0.131
_refine_diff_density_min -0.168
_refine_diff_density_rms 0.035
_refine_ls_abs_structure_details
;
 Flack x determined using 727 quotients [(I+)-(I-)]/[(I+)+(I-)]
 (Parsons, Flack and Wagner, Acta Cryst. B69 (2013) 249-259).
;
_refine_ls_abs_structure_Flack -1.1(10)
_refine_ls_extinction_method none
_refine_ls_goodness_of_fit_ref 0.825
_refine_ls_hydrogen_treatment mixed
_refine_ls_matrix_type full
_refine_ls_number_parameters 350
_refine_ls_number_reflns 4623
_refine_ls_number_restraints 1
_refine_ls_restrained_S_all 0.825
_refine_ls_R_factor_all 0.1069
_refine_ls_R_factor_gt 0.0510
_refine_ls_shift/su_max 0.000
_refine_ls_shift/su_mean 0.000
_refine_ls_structure_factor_coef Fsqd
_refine_ls_weighting_details 'w=1/[\s^2^(Fo^2^)+(0.0138P)^2^] where P=(Fo^2^+2Fc^2^)/3'
_refine_ls_weighting_scheme calc
_refine_ls_wR_factor_gt 0.0819
_refine_ls_wR_factor_ref 0.0982
_reflns_Friedel_coverage 0.726
_reflns_Friedel_fraction_full 0.982
_reflns_Friedel_fraction_max 0.982
_reflns_number_gt 2582
_reflns_number_total 4623
_reflns_threshold_expression 'I > 2\s(I)'
_cod_data_source_file d1ce00791b2.cif
_cod_data_source_block datam_CCDC7
_cod_depositor_comments 'Adding full bibliography for 7243420--7243429.cif.'
_cod_database_code 7243428
_shelx_shelxl_version_number 2018/3
_shelx_space_group_comment
;
The symmetry employed for this shelxl refinement is uniquely defined
by the following loop, which should always be used as a source of
symmetry information in preference to the above space-group names.
They are only intended as comments.
;
_shelx_estimated_absorpt_t_max 0.985
_shelx_estimated_absorpt_t_min 0.980
_olex2_refinement_description
;
1. Fixed Uiso
 At 1.2 times of:
  All C(H) groups, All C(H,H) groups
 At 1.5 times of:
  All C(H,H,H) groups
2. Restrained distances
 O35-H35
 0.83 with sigma of 0.02
3.a Ternary CH refined with riding coordinates:
 C3(H3), C4(H4), C6(H6), C11(H11)
3.b Secondary CH2 refined with riding coordinates:
 C2(H2A,H2B), C5(H5A,H5B), C7(H7A,H7B), C8(H8A,H8B)
3.c Me refined with riding coordinates:
 C24(H24A,H24B,H24C)
3.d Aromatic/amide H refined with riding coordinates:
 C9(H9), C14(H14), C15(H15), C19(H19), C21(H21), C22(H22), C29(H29), C30(H30),
 C32(H32), C33(H33)
3.e Idealised Me refined as rotating group:
 C36(H36A,H36B,H36C)
;
_olex2_submission_special_instructions 'No special instructions were received'

loop_
_space_group_symop_operation_xyz
'x, y, z'
'-x+1/2, -y, z+1/2'
'x+1/2, -y+1/2, -z'
'-x, y+1/2, -z+1/2'

loop_
_atom_site_label
_atom_site_type_symbol
_atom_site_fract_x
_atom_site_fract_y
_atom_site_fract_z
_atom_site_U_iso_or_equiv
_atom_site_adp_type
_atom_site_occupancy
_atom_site_site_symmetry_order
_atom_site_calc_flag
_atom_site_refinement_flags_posn
_atom_site_refinement_flags_adp
_atom_site_refinement_flags_occupancy
_atom_site_disorder_assembly
_atom_site_disorder_group
O12 O 0.2448(5) 0.45558(17) 0.56199(14) 0.0449(9) Uani 1 1 d . . . . .
O23 O 1.0472(6) 0.42989(18) 0.35988(14) 0.0613(11) Uani 1 1 d . . . . .
N1 N 0.6868(6) 0.49012(17) 0.61627(17) 0.0356(9) Uani 1 1 d . . . . .
H1 H 0.733(9) 0.527(3) 0.578(3) 0.11(2) Uiso 1 1 d . . . . .
N16 N 0.3897(7) 0.25984(19) 0.41022(18) 0.0497(11) Uani 1 1 d . . . . .
C2 C 0.8608(7) 0.4701(2) 0.6605(2) 0.0435(12) Uani 1 1 d . . . . .
H2A H 0.932148 0.511246 0.675098 0.052 Uiso 1 1 calc R U . . .
H2B H 0.957327 0.441537 0.636638 0.052 Uiso 1 1 calc R U . . .
C3 C 0.7797(8) 0.4301(2) 0.72028(19) 0.0429(12) Uani 1 1 d . . . . .
H3 H 0.786728 0.460351 0.758649 0.052 Uiso 1 1 calc R U . . .
C4 C 0.5532(7) 0.4128(2) 0.7069(2) 0.0418(12) Uani 1 1 d . . . . .
H4 H 0.499972 0.382813 0.741524 0.050 Uiso 1 1 calc R U . . .
C5 C 0.5285(7) 0.3776(2) 0.64025(19) 0.0404(12) Uani 1 1 d . . . . .
H5A H 0.385777 0.365826 0.633274 0.048 Uiso 1 1 calc R U . . .
H5B H 0.607945 0.335305 0.639356 0.048 Uiso 1 1 calc R U . . .
C6 C 0.6018(7) 0.4261(2) 0.58569(18) 0.0344(11) Uani 1 1 d . . . . .
H6 H 0.715452 0.402931 0.563388 0.041 Uiso 1 1 calc R U . . .
C7 C 0.5339(7) 0.5297(2) 0.6564(2) 0.0451(12) Uani 1 1 d . . . . .
H7A H 0.429882 0.549400 0.628096 0.054 Uiso 1 1 calc R U . . .
H7B H 0.601891 0.567154 0.679283 0.054 Uiso 1 1 calc R U . . .
C8 C 0.4346(8) 0.4805(2) 0.7058(2) 0.0494(13) Uani 1 1 d . . . . .
H8A H 0.435807 0.501256 0.749038 0.059 Uiso 1 1 calc R U . . .
H8B H 0.293355 0.471938 0.693572 0.059 Uiso 1 1 calc R U . . .
C9 C 0.9102(8) 0.3675(3) 0.7331(3) 0.0610(16) Uani 1 1 d . . . . .
H9 H 0.905358 0.331604 0.702842 0.073 Uiso 1 1 calc R U . . .
C10 C 1.0280(12) 0.3603(5) 0.7831(4) 0.091(2) Uani 1 1 d . . . . .
C11 C 0.4386(7) 0.4425(2) 0.53315(19) 0.0355(11) Uani 1 1 d . . . . .
H11 H 0.481702 0.483081 0.508036 0.043 Uiso 1 1 calc R U . . .
C13 C 0.4229(7) 0.3811(2) 0.48782(19) 0.0363(12) Uani 1 1 d . . . . .
C14 C 0.2628(8) 0.3359(2) 0.4943(2) 0.0438(12) Uani 1 1 d . . . . .
H14 H 0.160315 0.344301 0.524899 0.053 Uiso 1 1 calc R U . . .
C15 C 0.2538(8) 0.2766(2) 0.4545(2) 0.0516(13) Uani 1 1 d . . . . .
H15 H 0.142776 0.247112 0.460115 0.062 Uiso 1 1 calc R U . . .
C17 C 0.5502(8) 0.3050(2) 0.4021(2) 0.0423(12) Uani 1 1 d . . . . .
C18 C 0.5719(7) 0.3667(2) 0.4386(2) 0.0379(11) Uani 1 1 d . . . . .
C19 C 0.7420(7) 0.4105(2) 0.42492(19) 0.0403(11) Uani 1 1 d . . . . .
H19 H 0.759412 0.451233 0.448305 0.048 Uiso 1 1 calc R U . . .
C20 C 0.8789(8) 0.3926(2) 0.3777(2) 0.0474(13) Uani 1 1 d . . . . .
C21 C 0.8573(8) 0.3303(3) 0.3428(2) 0.0545(14) Uani 1 1 d . . . . .
H21 H 0.953893 0.318281 0.311363 0.065 Uiso 1 1 calc R U . . .
C22 C 0.6978(8) 0.2878(2) 0.3547(2) 0.0516(14) Uani 1 1 d . . . . .
H22 H 0.685343 0.246756 0.331410 0.062 Uiso 1 1 calc R U . . .
C24 C 1.0802(8) 0.4938(3) 0.3928(2) 0.0689(17) Uani 1 1 d . . . . .
H24A H 1.202376 0.515111 0.376197 0.103 Uiso 1 1 calc R U . . .
H24B H 0.965386 0.523738 0.385411 0.103 Uiso 1 1 calc R U . . .
H24C H 1.095117 0.485513 0.438851 0.103 Uiso 1 1 calc R U . . .
O26 O 0.8069(6) 0.56993(18) 0.52029(16) 0.0622(11) Uani 1 1 d . . . . .
O27 O 1.1134(5) 0.58675(15) 0.56519(14) 0.0510(9) Uani 1 1 d . . . . .
O34 O 1.1400(7) 0.7927(2) 0.3227(2) 0.0640(12) Uani 1 1 d . . . . .
C25 C 0.9780(9) 0.5993(2) 0.5223(2) 0.0438(13) Uani 1 1 d . . . . .
C28 C 1.0232(8) 0.6518(2) 0.4709(2) 0.0391(12) Uani 1 1 d . . . . .
C29 C 0.8768(8) 0.6698(2) 0.4246(2) 0.0498(13) Uani 1 1 d . . . . .
H29 H 0.748103 0.649326 0.426431 0.060 Uiso 1 1 calc R U . . .
C30 C 0.9167(8) 0.7168(2) 0.3764(2) 0.0559(15) Uani 1 1 d . . . . .
H30 H 0.816149 0.728047 0.345938 0.067 Uiso 1 1 calc R U . . .
C31 C 1.1075(8) 0.7476(2) 0.3731(2) 0.0440(13) Uani 1 1 d . . . . .
C32 C 1.2540(8) 0.7313(2) 0.4186(2) 0.0461(12) Uani 1 1 d . . . . .
H32 H 1.382076 0.752215 0.416750 0.055 Uiso 1 1 calc R U . . .
C33 C 1.2108(8) 0.6836(2) 0.4673(2) 0.0451(13) Uani 1 1 d . . . . .
H33 H 1.310788 0.672993 0.498114 0.054 Uiso 1 1 calc R U . . .
O35 O 1.0094(7) 0.6487(2) 0.6793(2) 0.0800(13) Uani 1 1 d D . . . .
H35 H 1.062(9) 0.633(3) 0.6449(19) 0.10(3) Uiso 1 1 d D . . . .
C36 C 1.1438(9) 0.6445(3) 0.7320(2) 0.0761(19) Uani 1 1 d . . . . .
H36A H 1.281695 0.640781 0.716072 0.114 Uiso 1 1 calc R U . . .
H36B H 1.111316 0.604644 0.757898 0.114 Uiso 1 1 calc R U . . .
H36C H 1.131230 0.685304 0.758429 0.114 Uiso 1 1 calc R U . . .
H10A H 1.024(8) 0.401(2) 0.818(2) 0.075(19) Uiso 1 1 d . . . . .
H10B H 1.104(9) 0.321(3) 0.787(3) 0.10(3) Uiso 1 1 d . . . . .
H12 H 0.225(8) 0.500(2) 0.561(2) 0.075(19) Uiso 1 1 d . . . . .
H34 H 1.247(7) 0.806(2) 0.329(2) 0.05(2) Uiso 1 1 d . . . . .

loop_
_atom_site_aniso_label
_atom_site_aniso_U_11
_atom_site_aniso_U_22
_atom_site_aniso_U_33
_atom_site_aniso_U_23
_atom_site_aniso_U_13
_atom_site_aniso_U_12
O12 0.039(2) 0.044(2) 0.052(2) -0.0011(17) 0.0083(18) 0.0015(18)
O23 0.062(3) 0.076(2) 0.0457(19) -0.010(2) 0.0184(19) -0.019(2)
N1 0.034(2) 0.035(2) 0.038(2) 0.0037(19) 0.0012(19) -0.0029(19)
N16 0.053(3) 0.054(3) 0.041(2) -0.008(2) 0.001(2) -0.004(2)
C2 0.035(3) 0.053(3) 0.042(3) 0.004(2) -0.003(2) 0.000(3)
C3 0.043(3) 0.054(3) 0.031(2) 0.003(2) -0.001(2) 0.002(3)
C4 0.044(3) 0.048(3) 0.033(2) 0.010(2) 0.006(2) -0.002(3)
C5 0.043(3) 0.037(2) 0.041(2) 0.002(2) -0.002(2) -0.003(2)
C6 0.041(3) 0.033(2) 0.030(2) -0.002(2) 0.003(2) 0.001(2)
C7 0.045(3) 0.040(3) 0.051(3) -0.008(2) -0.003(3) 0.003(3)
C8 0.043(3) 0.067(3) 0.038(3) -0.011(3) 0.002(2) 0.009(3)
C9 0.062(4) 0.066(4) 0.056(3) 0.020(3) -0.002(3) 0.004(3)
C10 0.081(6) 0.106(7) 0.086(5) 0.031(5) -0.020(5) 0.004(5)
C11 0.039(3) 0.038(2) 0.030(2) -0.001(2) 0.002(2) -0.004(2)
C13 0.038(3) 0.037(2) 0.033(2) -0.001(2) -0.002(2) 0.004(2)
C14 0.045(3) 0.048(3) 0.039(3) -0.005(2) 0.006(3) 0.000(3)
C15 0.049(4) 0.055(3) 0.051(3) 0.003(3) -0.003(3) -0.014(3)
C17 0.048(3) 0.043(3) 0.037(3) -0.003(2) 0.000(3) 0.003(3)
C18 0.040(3) 0.042(3) 0.031(2) -0.001(2) -0.001(2) -0.001(2)
C19 0.044(3) 0.043(2) 0.033(2) -0.007(2) 0.000(2) 0.000(3)
C20 0.050(4) 0.055(3) 0.036(3) 0.000(3) 0.005(3) -0.005(3)
C21 0.054(4) 0.069(3) 0.041(3) -0.013(3) 0.010(3) -0.001(3)
C22 0.055(4) 0.052(3) 0.048(3) -0.016(3) -0.001(3) 0.004(3)
C24 0.072(4) 0.084(4) 0.051(3) -0.009(3) 0.016(3) -0.028(4)
O26 0.061(3) 0.069(2) 0.057(2) 0.0279(19) -0.003(2) -0.019(2)
O27 0.061(2) 0.0512(19) 0.0411(18) 0.0120(16) -0.0076(19) 0.0023(19)
O34 0.066(3) 0.067(3) 0.060(2) 0.027(2) 0.000(2) -0.013(3)
C25 0.056(4) 0.037(3) 0.038(3) 0.002(2) 0.003(3) 0.001(3)
C28 0.045(3) 0.036(3) 0.036(2) 0.000(2) -0.002(2) -0.003(2)
C29 0.040(3) 0.052(3) 0.058(3) 0.013(3) -0.004(3) -0.008(3)
C30 0.049(4) 0.065(3) 0.053(3) 0.022(3) -0.011(3) -0.004(3)
C31 0.052(4) 0.040(3) 0.039(3) 0.008(2) 0.005(3) -0.002(3)
C32 0.043(3) 0.047(3) 0.048(3) 0.005(2) 0.000(3) -0.013(3)
C33 0.046(3) 0.048(3) 0.041(3) 0.002(2) -0.009(3) -0.002(3)
O35 0.076(3) 0.111(3) 0.053(2) -0.014(3) -0.014(3) 0.038(3)
C36 0.073(5) 0.096(5) 0.059(3) -0.012(3) -0.015(3) 0.021(4)

loop_
_atom_type_symbol
_atom_type_description
_atom_type_scat_dispersion_real
_atom_type_scat_dispersion_imag
_atom_type_scat_source
C C 0.0033 0.0016 'International Tables Vol C Tables 4.2.6.8 and 6.1.1.4'
H H 0.0000 0.0000 'International Tables Vol C Tables 4.2.6.8 and 6.1.1.4'
N N 0.0061 0.0033 'International Tables Vol C Tables 4.2.6.8 and 6.1.1.4'
O O 0.0106 0.0060 'International Tables Vol C Tables 4.2.6.8 and 6.1.1.4'

loop_
_geom_angle_atom_site_label_1
_geom_angle_atom_site_label_2
_geom_angle_atom_site_label_3
_geom_angle
_geom_angle_site_symmetry_1
_geom_angle_site_symmetry_3
_geom_angle_publ_flag
C11 O12 H12 107(3) . . ?
C20 O23 C24 117.1(4) . . ?
C2 N1 H1 113(3) . . ?
C6 N1 H1 110(2) . . ?
C6 N1 C2 108.6(3) . . ?
C6 N1 C7 113.9(4) . . ?
C7 N1 H1 104(3) . . ?
C7 N1 C2 107.8(3) . . ?
C15 N16 C17 116.3(4) . . ?
N1 C2 H2A 109.6 . . ?
N1 C2 H2B 109.6 . . ?
N1 C2 C3 110.3(4) . . ?
H2A C2 H2B 108.1 . . ?
C3 C2 H2A 109.6 . . ?
C3 C2 H2B 109.6 . . ?
C2 C3 H3 108.5 . . ?
C2 C3 C4 107.3(3) . . ?
C4 C3 H3 108.5 . . ?
C9 C3 C2 110.4(4) . . ?
C9 C3 H3 108.5 . . ?
C9 C3 C4 113.6(4) . . ?
C3 C4 H4 109.9 . . ?
C5 C4 C3 110.9(4) . . ?
C5 C4 H4 109.9 . . ?
C8 C4 C3 107.7(4) . . ?
C8 C4 H4 109.9 . . ?
C8 C4 C5 108.5(4) . . ?
C4 C5 H5A 109.7 . . ?
C4 C5 H5B 109.7 . . ?
C4 C5 C6 109.9(3) . . ?
H5A C5 H5B 108.2 . . ?
C6 C5 H5A 109.7 . . ?
C6 C5 H5B 109.7 . . ?
N1 C6 C5 108.7(3) . . ?
N1 C6 H6 107.0 . . ?
N1 C6 C11 112.1(3) . . ?
C5 C6 H6 107.0 . . ?
C5 C6 C11 114.5(4) . . ?
C11 C6 H6 107.0 . . ?
N1 C7 H7A 109.9 . . ?
N1 C7 H7B 109.9 . . ?
N1 C7 C8 108.9(3) . . ?
H7A C7 H7B 108.3 . . ?
C8 C7 H7A 109.9 . . ?
C8 C7 H7B 109.9 . . ?
C4 C8 C7 109.2(4) . . ?
C4 C8 H8A 109.8 . . ?
C4 C8 H8B 109.8 . . ?
C7 C8 H8A 109.8 . . ?
C7 C8 H8B 109.8 . . ?
H8A C8 H8B 108.3 . . ?
C3 C9 H9 117.9 . . ?
C10 C9 C3 124.2(6) . . ?
C10 C9 H9 117.9 . . ?
C9 C10 H10A 116(3) . . ?
C9 C10 H10B 119(4) . . ?
H10A C10 H10B 125(5) . . ?
O12 C11 C6 111.3(3) . . ?
O12 C11 H11 109.3 . . ?
O12 C11 C13 109.5(4) . . ?
C6 C11 H11 109.3 . . ?
C13 C11 C6 108.1(3) . . ?
C13 C11 H11 109.3 . . ?
C14 C13 C11 119.7(4) . . ?
C14 C13 C18 117.7(4) . . ?
C18 C13 C11 122.6(4) . . ?
C13 C14 H14 120.1 . . ?
C13 C14 C15 119.8(4) . . ?
C15 C14 H14 120.1 . . ?
N16 C15 C14 125.0(5) . . ?
N16 C15 H15 117.5 . . ?
C14 C15 H15 117.5 . . ?
N16 C17 C18 123.4(4) . . ?
N16 C17 C22 117.0(4) . . ?
C22 C17 C18 119.6(5) . . ?
C17 C18 C13 117.9(4) . . ?
C17 C18 C19 118.5(4) . . ?
C19 C18 C13 123.6(4) . . ?
C18 C19 H19 120.0 . . ?
C20 C19 C18 120.0(4) . . ?
C20 C19 H19 120.0 . . ?
O23 C20 C21 113.6(4) . . ?
C19 C20 O23 125.7(4) . . ?
C19 C20 C21 120.7(5) . . ?
C20 C21 H21 119.7 . . ?
C22 C21 C20 120.6(5) . . ?
C22 C21 H21 119.7 . . ?
C17 C22 H22 119.7 . . ?
C21 C22 C17 120.6(4) . . ?
C21 C22 H22 119.7 . . ?
O23 C24 H24A 109.5 . . ?
O23 C24 H24B 109.5 . . ?
O23 C24 H24C 109.5 . . ?
H24A C24 H24B 109.5 . . ?
H24A C24 H24C 109.5 . . ?
H24B C24 H24C 109.5 . . ?
C25 O26 H1 120(2) . . ?
C31 O34 H34 103(4) . . ?
O26 C25 O27 123.8(4) . . ?
O26 C25 C28 117.5(4) . . ?
O27 C25 C28 118.7(5) . . ?
C29 C28 C25 121.0(4) . . ?
C33 C28 C25 121.3(4) . . ?
C33 C28 C29 117.7(4) . . ?
C28 C29 H29 119.1 . . ?
C30 C29 C28 121.8(5) . . ?
C30 C29 H29 119.1 . . ?
C29 C30 H30 120.2 . . ?
C29 C30 C31 119.6(5) . . ?
C31 C30 H30 120.2 . . ?
O34 C31 C30 116.8(5) . . ?
O34 C31 C32 123.4(5) . . ?
C32 C31 C30 119.8(4) . . ?
C31 C32 H32 120.1 . . ?
C31 C32 C33 119.9(5) . . ?
C33 C32 H32 120.1 . . ?
C28 C33 C32 121.2(5) . . ?
C28 C33 H33 119.4 . . ?
C32 C33 H33 119.4 . . ?
C36 O35 H35 112(5) . . ?
O35 C36 H36A 109.5 . . ?
O35 C36 H36B 109.5 . . ?
O35 C36 H36C 109.5 . . ?
H36A C36 H36B 109.5 . . ?
H36A C36 H36C 109.5 . . ?
H36B C36 H36C 109.5 . . ?

loop_
_geom_bond_atom_site_label_1
_geom_bond_atom_site_label_2
_geom_bond_distance
_geom_bond_site_symmetry_2
_geom_bond_publ_flag
O12 C11 1.419(5) . ?
O12 H12 0.88(5) . ?
O23 C20 1.364(5) . ?
O23 C24 1.424(5) . ?
N1 H1 1.10(5) . ?
N1 C2 1.503(5) . ?
N1 C6 1.495(5) . ?
N1 C7 1.503(5) . ?
N16 C15 1.308(6) . ?
N16 C17 1.375(6) . ?
C2 H2A 0.9700 . ?
C2 H2B 0.9700 . ?
C2 C3 1.540(5) . ?
C3 H3 0.9800 . ?
C3 C4 1.541(6) . ?
C3 C9 1.505(6) . ?
C4 H4 0.9800 . ?
C4 C5 1.531(5) . ?
C4 C8 1.523(6) . ?
C5 H5A 0.9700 . ?
C5 H5B 0.9700 . ?
C5 C6 1.534(5) . ?
C6 H6 0.9800 . ?
C6 C11 1.545(5) . ?
C7 H7A 0.9700 . ?
C7 H7B 0.9700 . ?
C7 C8 1.532(6) . ?
C8 H8A 0.9700 . ?
C8 H8B 0.9700 . ?
C9 H9 0.9300 . ?
C9 C10 1.288(8) . ?
C10 H10A 1.06(5) . ?
C10 H10B 0.92(5) . ?
C11 H11 0.9800 . ?
C11 C13 1.511(5) . ?
C13 C14 1.370(6) . ?
C13 C18 1.427(6) . ?
C14 H14 0.9300 . ?
C14 C15 1.408(5) . ?
C15 H15 0.9300 . ?
C17 C18 1.416(6) . ?
C17 C22 1.406(6) . ?
C18 C19 1.424(6) . ?
C19 H19 0.9300 . ?
C19 C20 1.361(6) . ?
C20 C21 1.408(6) . ?
C21 H21 0.9300 . ?
C21 C22 1.350(6) . ?
C22 H22 0.9300 . ?
C24 H24A 0.9600 . ?
C24 H24B 0.9600 . ?
C24 H24C 0.9600 . ?
O26 H1 1.53(6) . ?
O26 C25 1.255(6) . ?
O27 C25 1.268(5) . ?
O34 C31 1.367(5) . ?
O34 H34 0.75(5) . ?
C25 C28 1.492(6) . ?
C28 C29 1.389(6) . ?
C28 C33 1.373(6) . ?
C29 H29 0.9300 . ?
C29 C30 1.366(5) . ?
C30 H30 0.9300 . ?
C30 C31 1.383(6) . ?
C31 C32 1.370(6) . ?
C32 H32 0.9300 . ?
C32 C33 1.387(5) . ?
C33 H33 0.9300 . ?
O35 H35 0.84(3) . ?
O35 C36 1.391(6) . ?
C36 H36A 0.9600 . ?
C36 H36B 0.9600 . ?
C36 H36C 0.9600 . ?

loop_
_geom_torsion_atom_site_label_1
_geom_torsion_atom_site_label_2
_geom_torsion_atom_site_label_3
_geom_torsion_atom_site_label_4
_geom_torsion
_geom_torsion_site_symmetry_1
_geom_torsion_site_symmetry_2
_geom_torsion_site_symmetry_3
_geom_torsion_site_symmetry_4
_geom_torsion_publ_flag
O12 C11 C13 C14 -19.3(5) . . . . ?
O12 C11 C13 C18 162.2(4) . . . . ?
O23 C20 C21 C22 -179.8(4) . . . . ?
N1 C2 C3 C4 10.6(5) . . . . ?
N1 C2 C3 C9 134.8(4) . . . . ?
N1 C6 C11 O12 -81.5(4) . . . . ?
N1 C6 C11 C13 158.1(4) . . . . ?
N1 C7 C8 C4 11.3(5) . . . . ?
N16 C17 C18 C13 2.3(6) . . . . ?
N16 C17 C18 C19 -178.5(4) . . . . ?
N16 C17 C22 C21 178.4(4) . . . . ?
C2 N1 C6 C5 59.1(4) . . . . ?
C2 N1 C6 C11 -173.3(3) . . . . ?
C2 N1 C7 C8 -68.1(4) . . . . ?
C2 C3 C4 C5 51.9(5) . . . . ?
C2 C3 C4 C8 -66.7(4) . . . . ?
C2 C3 C9 C10 111.4(6) . . . . ?
C3 C4 C5 C6 -61.2(5) . . . . ?
C3 C4 C8 C7 54.4(4) . . . . ?
C4 C3 C9 C10 -128.0(6) . . . . ?
C4 C5 C6 N1 3.9(5) . . . . ?
C4 C5 C6 C11 -122.3(4) . . . . ?
C5 C4 C8 C7 -65.7(5) . . . . ?
C5 C6 C11 O12 42.9(5) . . . . ?
C5 C6 C11 C13 -77.5(4) . . . . ?
C6 N1 C2 C3 -68.6(4) . . . . ?
C6 N1 C7 C8 52.4(5) . . . . ?
C6 C11 C13 C14 102.2(5) . . . . ?
C6 C11 C13 C18 -76.4(5) . . . . ?
C7 N1 C2 C3 55.2(4) . . . . ?
C7 N1 C6 C5 -61.0(5) . . . . ?
C7 N1 C6 C11 66.6(4) . . . . ?
C8 C4 C5 C6 56.9(5) . . . . ?
C9 C3 C4 C5 -70.4(5) . . . . ?
C9 C3 C4 C8 171.0(4) . . . . ?
C11 C13 C14 C15 -176.6(4) . . . . ?
C11 C13 C18 C17 175.4(4) . . . . ?
C11 C13 C18 C19 -3.8(6) . . . . ?
C13 C14 C15 N16 0.2(7) . . . . ?
C13 C18 C19 C20 179.2(4) . . . . ?
C14 C13 C18 C17 -3.2(6) . . . . ?
C14 C13 C18 C19 177.7(4) . . . . ?
C15 N16 C17 C18 -0.2(7) . . . . ?
C15 N16 C17 C22 180.0(4) . . . . ?
C17 N16 C15 C14 -1.2(7) . . . . ?
C17 C18 C19 C20 0.0(6) . . . . ?
C18 C13 C14 C15 2.0(6) . . . . ?
C18 C17 C22 C21 -1.4(7) . . . . ?
C18 C19 C20 O23 179.9(4) . . . . ?
C18 C19 C20 C21 -1.5(7) . . . . ?
C19 C20 C21 C22 1.5(7) . . . . ?
C20 C21 C22 C17 0.0(8) . . . . ?
C22 C17 C18 C13 -177.8(4) . . . . ?
C22 C17 C18 C19 1.4(6) . . . . ?
C24 O23 C20 C19 -1.4(7) . . . . ?
C24 O23 C20 C21 179.9(4) . . . . ?
O26 C25 C28 C29 3.1(6) . . . . ?
O26 C25 C28 C33 -176.3(4) . . . . ?
O27 C25 C28 C29 -177.0(4) . . . . ?
O27 C25 C28 C33 3.5(6) . . . . ?
O34 C31 C32 C33 -178.3(4) . . . . ?
C25 C28 C29 C30 -178.7(4) . . . . ?
C25 C28 C33 C32 178.5(4) . . . . ?
C28 C29 C30 C31 0.1(7) . . . . ?
C29 C28 C33 C32 -0.9(6) . . . . ?
C29 C30 C31 O34 178.2(4) . . . . ?
C29 C30 C31 C32 -0.7(7) . . . . ?
C30 C31 C32 C33 0.6(7) . . . . ?
C31 C32 C33 C28 0.3(7) . . . . ?
C33 C28 C29 C30 0.8(7) . . . . ?
